data_2101819
loop_
_publ_author_name
'Li, Q.'
'Mak, T. C. W.'

_publ_section_title
;
 Inclusion Compounds of Thiourea and Peralkylated Ammonium Salts. VI.
 Hydrogen-Bonded Host Lattices Constructed From Thiourea and Anions of
 Oxalic Acid and Fumaric Acid
;
_journal_issue 2
_journal_name_full 'Acta Crystallographica Section B'
_journal_page_first 252
_journal_page_last 261
_journal_paper_doi 10.1107/S0108768196012918
_journal_volume 53
_journal_year 1997
_chemical_formula_moiety '(C4 H9 )4 N 1+, C2 H O4 1-, 2C S (N H2 )2 '
_chemical_formula_sum 'C20 H45 N5 O4 S2'
_chemical_formula_weight 483.7
_space_group_IT_number 14
_space_group_name_Hall '-P 2yn'
_space_group_name_H-M_alt 'P 1 21/n 1'
_symmetry_cell_setting monoclinic
_symmetry_space_group_name_Hall '-P 2yn'
_symmetry_space_group_name_H-M 'P 1 21/n 1'
_atom_type_scat_source IntTabIV
_cell_angle_alpha 90.0
_cell_angle_beta 97.34(3)
_cell_angle_gamma 90.0
_cell_formula_units_Z 4
_cell_length_a 8.854(6)
_cell_length_b 9.992(3)
_cell_length_c 32.04(2)
_cell_measurement_reflns_used 25
_cell_measurement_temperature 291
_cell_measurement_theta_max 14
_cell_measurement_theta_min 6
_cell_volume 2811(3)
_diffrn_measurement_device 'Siemens R3m/V'
_diffrn_measurement_method \w
_diffrn_radiation_type MoK\a
_diffrn_radiation_wavelength 0.71073
_diffrn_reflns_av_R_equivalents 0.020
_diffrn_reflns_limit_h_max 9
_diffrn_reflns_limit_h_min 0
_diffrn_reflns_limit_k_max 11
_diffrn_reflns_limit_k_min 0
_diffrn_reflns_limit_l_max 34
_diffrn_reflns_limit_l_min -35
_diffrn_reflns_number 4225
_diffrn_reflns_theta_max 25
_diffrn_standards_decay_% 1.1
_diffrn_standards_interval_count 97
_diffrn_standards_number 3
_exptl_absorpt_coefficient_mu 0.221
_exptl_absorpt_correction_T_max 0.856
_exptl_absorpt_correction_T_min 0.787
_exptl_absorpt_correction_type '\y scan (Kopfmann & Huber, 1968)'
_exptl_crystal_colour colorless
_exptl_crystal_density_diffrn 1.143
_exptl_crystal_description block
_exptl_crystal_F_000 1056
_exptl_crystal_size_max .50
_exptl_crystal_size_mid .45
_exptl_crystal_size_min .42
_refine_diff_density_max 0.33
_refine_diff_density_min -0.26
_refine_ls_extinction_coef '\c = 0.00028'
_refine_ls_extinction_method 'F~corr~ = F~c~(1 + 0.002\cF~c~^2^/sin2\q)^-1/4^'
_refine_ls_goodness_of_fit_obs 1.63
_refine_ls_hydrogen_treatment 'H atoms: see text'
_refine_ls_number_parameters 281
_refine_ls_number_reflns 2261
_refine_ls_R_factor_obs 0.055
_refine_ls_shift/esd_max 0.001
_refine_ls_structure_factor_coef F
_refine_ls_weighting_details 'w = 1/[\s^2^(F~o~) + 0.0003|F~o~|^2^]'
_refine_ls_weighting_scheme calc
_refine_ls_wR_factor_obs 0.056
_reflns_number_observed 2261
_reflns_number_total 3931
_reflns_observed_criterion F~o~>4\s(F~o~)
_cod_data_source_file hr0032.cif
_cod_data_source_block 1
_cod_depositor_comments
;
The following automatic conversions were performed:

'_refine_ls_weighting_scheme' value 'w = 1/[\s^2^(F~o~) +
0.0003|F~o~|^2^]' was changed to 'calc'. New tag
'_refine_ls_weighting_details' was created. The value of the new tag
was set to 'w = 1/[\s^2^(F~o~) + 0.0003|F~o~|^2^]'.

Automatic conversion script
Id: cif_fix_values 3143 2015-03-26 13:38:13Z robertas 
;
_cod_original_cell_volume 2812(3)
_cod_database_code 2101819

loop_
_space_group_symop_id
_space_group_symop_operation_xyz
1 x,y,z
2 -x+1/2,y+1/2,-z+1/2
3 -x,-y,-z
4 x+1/2,-y+1/2,z+1/2

loop_
_atom_site_label
_atom_site_fract_x
_atom_site_fract_y
_atom_site_fract_z
_atom_site_U_iso_or_equiv
S(1) .5495(2) .61700(10) .44220(10) .0580(10)
C(1) .5306(3) .4577(3) .42460(10) .0470(10)
N(1) .4913(3) .3607(3) .44950(10) .0780(10)
N(2) .5525(3) .4222(3) .38570(10) .0620(10)
S(2) .5450(2) .06130(10) .39400(10) .0760(10)
C(2) .5960(3) -.0329(3) .35450(10) .0410(10)
N(3) .6230(3) .0206(3) .31860(10) .0630(10)
N(4) .6127(3) -.1650(3) .35870(10) .0510(10)
C(3) .7156(3) .5384(3) .28710(10) .0490(10)
C(4) .6900(3) .3864(3) .27940(10) .0530(10)
O(1) .7696(3) .5987(2) .25840(10) .0930(10)
O(2) .6855(3) .5870(2) .31980(10) .0700(10)
O(3) .7311(3) .3422(2) .24460(10) .0710(10)
O(4) .6357(3) .3189(2) .30490(10) .0810(10)
N(5) 1.1075(3) .8071(3) .38620(10) .0560(10)
C(5) 1.2066(3) .8512(3) .42620(10) .0560(10)
C(6) 1.1200(3) .9012(3) .46090(10) .0750(10)
C(7) 1.2310(3) .9433(3) .49890(10) .0750(10)
C(8) 1.3070(4) 1.0756(3) .4939(2) .0940(10)
C(9) .9978(3) .6974(3) .3953(2) .0690(10)
C(10) 1.0684(3) .5739(3) .4171(2) .0790(10)
C(11) .9496(4) .4724(3) .4233(2) .0980(10)
C(12) 1.0103(4) .3536(3) .4481(2) .1320(10)
C(13) 1.0125(3) .9234(3) .3663(2) .0680(10)
C(14) 1.1004(3) 1.0473(3) .3575(2) .0860(10)
C(15) 1.0028(4) 1.1555(3) .3386(2) .1100(10)
C(16) 1.0893(4) 1.2813(3) .3293(2) .1340(10)
C(17) 1.2181(3) .7565(3) .35720(10) .0640(10)
C(18) 1.1501(4) .6987(3) .3154(2) .0950(10)
C(19) 1.2743(4) .6433(4) .2918(2) .1340(10)
C(20) 1.2268(4) .5705(4) .2560(2) .1780(10)
H(1A) .4741 .3809 .4759 .080
H(1B) .4819 .2757 .4403 .080
H(2A) .5773 .4851 .3677 .080
H(2B) .5423 .3363 .3774 .080
H(3A) .6152 .1098 .3150 .080
H(3B) .6497 -.0315 .2979 .080
H(4A) .5966 -.2033 .3832 .080
H(4B) .6395 -.2158 .3377 .080
H(5A) 1.2712 .9226 .4191 .080
H(5B) 1.2705 .7783 .4371 .080
H(6A) 1.0548 .8309 .4686 .080
H(6B) 1.0582 .9765 .4511 .080
H(7A) 1.3074 .8749 .5037 .080
H(7B) 1.1798 .9485 .5235 .080
H(8A) 1.3777 1.0954 .5184 .080
H(8B) 1.3605 1.0706 .4698 .080
H(8C) 1.2316 1.1451 .4898 .080
H(9A) .9419 .6694 .3691 .080
H(9B) .9268 .7342 .4125 .080
H(10A) 1.1195 .5988 .4442 .080
H(10B) 1.1417 .5370 .4006 .080
H(11A) .9044 .4432 .3960 .080
H(11B) .8719 .5134 .4373 .080
H(12A) .9319 .2893 .4511 .080
H(12B) 1.0874 .3130 .4338 .080
H(12C) 1.0548 .3836 .4754 .080
H(13A) .9391 .9480 .3845 .080
H(13B) .9582 .8933 .3401 .080
H(14A) 1.1726 1.0250 .3387 .080
H(14B) 1.1550 1.0791 .3834 .080
H(15A) .9314 1.1785 .3575 .080
H(15B) .9473 1.1231 .3128 .080
H(16A) 1.0236 1.3511 .3169 .080
H(16B) 1.1441 1.3126 .3552 .080
H(16C) 1.1602 1.2570 .3130 .080
H(17A) 1.2795 .6869 .3713 .080
H(17B) 1.2846 .8286 .3518 .080
H(18A) 1.0970 .7688 .2991 .080
H(18B) 1.0792 .6290 .3198 .080
H(19A) 1.3376 .5858 .3160 .080
H(19B) 1.3356 .7159 .2839 .080
H(20A) 1.3084 .5361 .2421 .080
H(20B) 1.1663 .4976 .2641 .080
H(20C) 1.1643 .6287 .2372 .080

loop_
_geom_angle_atom_site_label_1
_geom_angle_atom_site_label_2
_geom_angle_atom_site_label_3
_geom_angle
_geom_angle_publ_flag
S(1) C(1) N(1) 120.6(3) yes
S(1) C(1) N(2) 122.8(3) yes
N(1) C(1) N(2) 116.6(3) yes
S(2) C(2) N(3) 121.7(2) yes
S(2) C(2) N(4) 120.8(3) yes
N(3) C(2) N(4) 117.5(3) yes
C(4) C(3) O(1) 114.7(3) yes
C(4) C(3) O(2) 119.1(3) yes
O(1) C(3) O(2) 126.2(3) yes
C(3) C(4) O(3) 114.9(3) yes
C(3) C(4) O(4) 120.2(3) yes
O(3) C(4) O(4) 124.9(3) yes
C(5) N(5) C(9) 111.1(3) no
C(5) N(5) C(13) 111.1(3) no
C(9) N(5) C(13) 107.4(2) no
C(5) N(5) C(17) 105.3(2) no
C(9) N(5) C(17) 110.8(3) no
C(13) N(5) C(17) 111.1(3) no
N(5) C(5) C(6) 115.0(3) no
C(5) C(6) C(7) 110.1(3) no
C(6) C(7) C(8) 114.3(3) no
N(5) C(9) C(10) 116.2(2) no
C(9) C(10) C(11) 111.0(3) no
C(10) C(11) C(12) 113.6(3) no
N(5) C(13) C(14) 115.7(3) no
C(13) C(14) C(15) 113.1(3) no
C(14) C(15) C(16) 113.9(3) no
N(5) C(17) C(18) 117.0(3) no
C(17) C(18) C(19) 110.5(3) no
C(18) C(19) C(20) 116.4(3) no

loop_
_geom_bond_atom_site_label_1
_geom_bond_atom_site_label_2
_geom_bond_distance
_geom_bond_publ_flag
S(1) C(1) 1.690(3) yes
C(1) N(1) 1.329(5) yes
C(1) N(2) 1.335(5) yes
S(2) C(2) 1.686(4) yes
C(2) N(3) 1.315(5) yes
C(2) N(4) 1.334(4) yes
C(3) C(4) 1.551(4) yes
C(3) O(1) 1.245(5) yes
C(3) O(2) 1.214(5) yes
C(4) O(3) 1.292(5) yes
C(4) O(4) 1.206(5) yes
N(5) C(5) 1.523(5) no
N(5) C(9) 1.518(4) no
N(5) C(13) 1.526(4) no
N(5) C(17) 1.521(5) no
C(5) C(6) 1.515(6) no
C(6) C(7) 1.523(5) no
C(7) C(8) 1.501(5) no
C(9) C(10) 1.512(5) no
C(10) C(11) 1.493(5) no
C(11) C(12) 1.490(6) no
C(13) C(14) 1.507(5) no
C(14) C(15) 1.467(5) no
C(15) C(16) 1.521(5) no
C(17) C(18) 1.511(6) no
C(18) C(19) 1.516(6) no
C(19) C(20) 1.378(7) no
